data_4003178
loop_
_publ_author_name
'Khatua, Sajal'
'Goswami, Soumyabrata'
'Biswas, Soumava'
'Tomar, Kapil'
'Jena, Himanshu Sekhar'
'Konar, Sanjit'

_publ_section_title
;
 Stable Multiresponsive Luminescent MOF for Colorimetric Detection of
 Small Molecules in Selective and Reversible Manner
;
_journal_issue 15
_journal_name_full 'Chemistry of Materials'
_journal_page_first 5349
_journal_paper_doi 10.1021/acs.chemmater.5b01773
_journal_volume 27
_journal_year 2015
_chemical_formula_moiety 'C22 H17 Cu I N3 O, C2 H6 O S'
_chemical_formula_sum 'C24 H23 Cu I N3 O2 S'
_chemical_formula_weight 607.96
_space_group_IT_number 15
_space_group_name_Hall '-C 2yc'
_space_group_name_H-M_alt 'C 1 2/c 1'
_symmetry_cell_setting monoclinic
_symmetry_space_group_name_Hall '-C 2yc'
_symmetry_space_group_name_H-M 'C 1 2/c 1'
_atom_sites_solution_hydrogens geom
_atom_sites_solution_primary direct
_atom_sites_solution_secondary difmap
_audit_creation_method SHELXL-97
_cell_angle_alpha 90.00
_cell_angle_beta 113.50(3)
_cell_angle_gamma 90.00
_cell_formula_units_Z 8
_cell_length_a 24.97(5)
_cell_length_b 12.02(2)
_cell_length_c 18.21(3)
_cell_measurement_reflns_used 102
_cell_measurement_temperature 130(2)
_cell_measurement_theta_max 26.89
_cell_measurement_theta_min 2.26
_cell_volume 5012(15)
_computing_cell_refinement 'Bruker Kappa Apex'
_computing_data_collection 'Bruker Kappa Apex'
_computing_data_reduction 'Bruker SAINT'
_computing_molecular_graphics 'Bruker SHELXTL'
_computing_publication_material 'Bruker SHELXTL'
_computing_structure_refinement 'SHELXL-97 (Sheldrick, 2008)'
_computing_structure_solution 'SHELXS-97 (Sheldrick, 2008)'
_diffrn_ambient_temperature 130(2)
_diffrn_measured_fraction_theta_full 0.991
_diffrn_measured_fraction_theta_max 0.991
_diffrn_measurement_device_type 'CCD area detector'
_diffrn_measurement_method 'phi omega scans'
_diffrn_radiation_monochromator graphite
_diffrn_radiation_source 'fine-focus sealed tube'
_diffrn_radiation_type MoK\a
_diffrn_radiation_wavelength 0.71073
_diffrn_reflns_av_R_equivalents 0.0000
_diffrn_reflns_av_sigmaI/netI 0.2147
_diffrn_reflns_limit_h_max 17
_diffrn_reflns_limit_h_min -29
_diffrn_reflns_limit_k_max 12
_diffrn_reflns_limit_k_min 0
_diffrn_reflns_limit_l_max 18
_diffrn_reflns_limit_l_min 0
_diffrn_reflns_number 2169
_diffrn_reflns_theta_full 25.00
_diffrn_reflns_theta_max 25.00
_diffrn_reflns_theta_min 5.40
_exptl_absorpt_coefficient_mu 2.212
_exptl_absorpt_correction_T_max 0.767
_exptl_absorpt_correction_T_min 0.678
_exptl_absorpt_correction_type multi-scan
_exptl_absorpt_process_details '(SADABS; Bruker, 2000)'
_exptl_crystal_colour yellow
_exptl_crystal_density_diffrn 1.611
_exptl_crystal_density_method 'not measured'
_exptl_crystal_description block
_exptl_crystal_F_000 2416
_exptl_crystal_size_max 0.18
_exptl_crystal_size_mid 0.15
_exptl_crystal_size_min 0.12
_refine_diff_density_max 0.645
_refine_diff_density_min -0.779
_refine_diff_density_rms 0.133
_refine_ls_extinction_method none
_refine_ls_goodness_of_fit_ref 0.975
_refine_ls_hydrogen_treatment constr
_refine_ls_matrix_type full
_refine_ls_number_parameters 262
_refine_ls_number_reflns 2169
_refine_ls_number_restraints 79
_refine_ls_restrained_S_all 0.957
_refine_ls_R_factor_all 0.1996
_refine_ls_R_factor_gt 0.0835
_refine_ls_shift/su_max 0.000
_refine_ls_shift/su_mean 0.000
_refine_ls_structure_factor_coef Fsqd
_refine_ls_weighting_details 'calc w=1/[\s^2^(Fo^2^)+(0.0873P)^2^+0.0000P] where P=(Fo^2^+2Fc^2^)/3'
_refine_ls_weighting_scheme calc
_refine_ls_wR_factor_gt 0.1672
_refine_ls_wR_factor_ref 0.2116
_reflns_number_gt 1608
_reflns_number_total 2169
_reflns_threshold_expression >2sigma(I)
_cod_data_source_file cm5b01773_si_004.cif
_cod_data_source_block complex_1b
_cod_original_cell_volume 5013(16)
_cod_original_sg_symbol_H-M 'C 2/c'
_cod_database_code 4003178

loop_
_symmetry_equiv_pos_as_xyz
'x, y, z'
'-x, y, -z+1/2'
'x+1/2, y+1/2, z'
'-x+1/2, y+1/2, -z+1/2'
'-x, -y, -z'
'x, -y, z-1/2'
'-x+1/2, -y+1/2, -z'
'x+1/2, -y+1/2, z-1/2'

loop_
_atom_site_label
_atom_site_type_symbol
_atom_site_fract_x
_atom_site_fract_y
_atom_site_fract_z
_atom_site_U_iso_or_equiv
_atom_site_adp_type
_atom_site_occupancy
_atom_site_symmetry_multiplicity
_atom_site_calc_flag
_atom_site_refinement_flags
I1 I 0.53787(7) -0.16114(12) 0.46496(12) 0.0435(6) Uani 1 1 d U
Cu1 Cu 0.50194(13) 0.0514(2) 0.4382(2) 0.0388(10) Uani 1 1 d U
S2 S 0.5579(4) 0.5524(8) 0.1870(7) 0.094(3) Uani 1 1 d U
O2 O 0.7145(8) 0.8899(13) 0.2321(12) 0.059(5) Uani 1 1 d U
N3 N 0.5739(8) 0.1395(15) 0.4522(13) 0.038(5) Uani 1 1 d U
N2 N 0.7547(9) 0.3815(14) 0.5731(13) 0.033(4) Uani 1 1 d U
C22 C 0.8946(10) 0.5225(17) 0.6923(16) 0.035(4) Uani 1 1 d U
H22 H 0.8989 0.5723 0.6560 0.042 Uiso 1 1 calc R
C14 C 0.7021(10) 0.4750(17) 0.4466(17) 0.033(5) Uani 1 1 d U
H14 H 0.6696 0.4777 0.3983 0.039 Uiso 1 1 calc R
C27 C 0.6652(9) 0.2236(17) 0.5422(15) 0.031(5) Uani 1 1 d U
H27 H 0.6965 0.2241 0.5920 0.037 Uiso 1 1 calc R
N1 N 0.9361(8) 0.4432(15) 0.8259(13) 0.036(5) Uani 1 1 d U
C21 C 0.9357(11) 0.5148(18) 0.7665(17) 0.035(4) Uani 1 1 d U
H21 H 0.9673 0.5628 0.7795 0.042 Uiso 1 1 calc R
C13 C 0.7440(11) 0.5600(17) 0.4663(17) 0.034(5) Uani 1 1 d U
C26 C 0.6208(10) 0.1472(16) 0.5270(15) 0.030(5) Uani 1 1 d U
H26 H 0.6221 0.0992 0.5677 0.036 Uiso 1 1 calc R
C16 C 0.7966(11) 0.4601(18) 0.5901(17) 0.032(3) Uani 1 1 d U
C25 C 0.5732(10) 0.2110(18) 0.3955(16) 0.035(4) Uani 1 1 d U
H25 H 0.5424 0.2083 0.3454 0.042 Uiso 1 1 calc R
C15 C 0.7092(11) 0.3866(17) 0.4989(17) 0.032(5) Uani 1 1 d U
O1 O 0.5874(12) 0.459(2) 0.2378(19) 0.135(10) Uani 1 1 d U
C28 C 0.7925(11) 0.5507(18) 0.5404(16) 0.032(3) Uani 1 1 d U
H28 H 0.8216 0.6048 0.5558 0.039 Uiso 1 1 calc R
C7 C 0.7244(12) 0.8130(18) 0.2920(18) 0.042(5) Uani 1 1 d U
C9 C 0.6821(11) 0.6762(19) 0.3456(16) 0.042(6) Uani 1 1 d U
H9 H 0.6489 0.6410 0.3456 0.051 Uiso 1 1 calc R
C8 C 0.6768(11) 0.7517(18) 0.2861(17) 0.042(5) Uani 1 1 d U
H8 H 0.6414 0.7608 0.2425 0.050 Uiso 1 1 calc R
C10 C 0.7369(10) 0.6518(18) 0.4062(16) 0.032(5) Uani 1 1 d U
C24 C 0.6172(10) 0.2892(17) 0.4091(16) 0.035(4) Uani 1 1 d U
H24 H 0.6156 0.3357 0.3675 0.042 Uiso 1 1 calc R
C18 C 0.8485(12) 0.3770(19) 0.7292(19) 0.045(6) Uani 1 1 d U
H18 H 0.8198 0.3225 0.7160 0.054 Uiso 1 1 calc R
C11 C 0.7865(11) 0.7098(19) 0.4086(18) 0.041(6) Uani 1 1 d U
H11 H 0.8235 0.6927 0.4466 0.049 Uiso 1 1 calc R
C19 C 0.8441(11) 0.4538(18) 0.6693(17) 0.034(5) Uani 1 1 d U
C23 C 0.6639(10) 0.2997(18) 0.4842(18) 0.036(6) Uani 1 1 d U
C6 C 0.7594(12) 0.967(2) 0.2393(19) 0.059(5) Uani 1 1 d U
H6A H 0.7720 1.0042 0.2902 0.089 Uiso 1 1 calc R
H6B H 0.7446 1.0216 0.1972 0.089 Uiso 1 1 calc R
H6C H 0.7918 0.9290 0.2354 0.089 Uiso 1 1 calc R
C20 C 0.8906(12) 0.3740(17) 0.8045(17) 0.040(6) Uani 1 1 d U
H20 H 0.8877 0.3236 0.8415 0.048 Uiso 1 1 calc R
C12 C 0.7786(12) 0.793(2) 0.3527(19) 0.048(6) Uani 1 1 d U
H12 H 0.8103 0.8366 0.3560 0.057 Uiso 1 1 calc R
C2 C 0.4870(19) 0.507(4) 0.133(3) 0.142(16) Uani 1 1 d U
H2A H 0.4867 0.4270 0.1293 0.213 Uiso 1 1 calc R
H2B H 0.4728 0.5377 0.0797 0.213 Uiso 1 1 calc R
H2C H 0.4624 0.5301 0.1589 0.213 Uiso 1 1 calc R
C29 C 0.5818(17) 0.565(3) 0.104(2) 0.102(13) Uani 1 1 d U
H29A H 0.6214 0.5915 0.1245 0.153 Uiso 1 1 calc R
H29B H 0.5570 0.6169 0.0654 0.153 Uiso 1 1 calc R
H29C H 0.5796 0.4938 0.0795 0.153 Uiso 1 1 calc R

loop_
_atom_site_aniso_label
_atom_site_aniso_U_11
_atom_site_aniso_U_22
_atom_site_aniso_U_33
_atom_site_aniso_U_23
_atom_site_aniso_U_13
_atom_site_aniso_U_12
I1 0.0444(12) 0.0411(11) 0.0466(16) -0.0018(9) 0.0199(11) 0.0029(9)
Cu1 0.034(2) 0.041(2) 0.037(3) -0.0012(13) 0.009(2) -0.0069(14)
S2 0.091(8) 0.102(8) 0.080(11) 0.021(5) 0.024(8) -0.027(5)
O2 0.080(12) 0.042(11) 0.065(15) 0.023(8) 0.039(10) 0.004(8)
N3 0.033(10) 0.053(9) 0.023(12) -0.002(8) 0.004(9) -0.015(8)
N2 0.037(11) 0.041(12) 0.021(13) -0.010(7) 0.012(8) -0.001(7)
C22 0.033(11) 0.046(11) 0.023(12) 0.005(8) 0.009(7) -0.007(8)
C14 0.022(12) 0.023(13) 0.043(16) -0.001(8) 0.003(9) 0.003(8)
C27 0.025(12) 0.040(14) 0.021(14) 0.005(9) 0.004(9) -0.006(9)
N1 0.037(12) 0.050(14) 0.022(14) 0.011(8) 0.012(10) 0.016(9)
C21 0.033(11) 0.046(11) 0.023(12) 0.005(8) 0.009(7) -0.007(8)
C13 0.033(14) 0.023(13) 0.033(15) -0.008(7) 0.000(9) -0.004(8)
C26 0.039(11) 0.018(13) 0.027(12) -0.001(8) 0.006(8) -0.004(9)
C16 0.032(9) 0.027(12) 0.030(9) -0.011(5) 0.004(6) 0.006(6)
C25 0.035(10) 0.040(12) 0.022(11) -0.001(6) 0.003(7) -0.007(6)
C15 0.038(13) 0.015(12) 0.034(16) -0.013(8) 0.007(8) -0.004(9)
O1 0.13(2) 0.10(2) 0.17(3) 0.071(17) 0.063(19) -0.009(14)
C28 0.032(9) 0.027(12) 0.030(9) -0.011(5) 0.004(6) 0.006(6)
C7 0.058(11) 0.023(12) 0.043(15) 0.005(8) 0.018(10) -0.001(9)
C9 0.040(11) 0.039(18) 0.03(2) 0.004(10) -0.001(11) -0.014(11)
C8 0.058(11) 0.023(12) 0.043(15) 0.005(8) 0.018(10) -0.001(9)
C10 0.034(11) 0.027(14) 0.031(15) -0.008(8) 0.007(10) 0.003(10)
C24 0.035(10) 0.040(12) 0.022(11) -0.001(6) 0.003(7) -0.007(6)
C18 0.052(18) 0.036(16) 0.046(15) 0.010(11) 0.017(11) -0.015(11)
C11 0.037(11) 0.037(18) 0.04(2) 0.000(9) 0.011(11) 0.003(10)
C19 0.049(13) 0.042(16) 0.014(12) -0.009(8) 0.015(7) -0.016(10)
C23 0.022(12) 0.060(15) 0.028(14) 0.012(10) 0.012(9) -0.012(9)
C6 0.080(12) 0.042(11) 0.065(15) 0.023(8) 0.039(10) 0.004(8)
C20 0.068(19) 0.025(15) 0.033(13) 0.009(9) 0.027(12) 0.005(10)
C12 0.052(12) 0.049(18) 0.05(2) 0.004(11) 0.028(11) 0.003(11)
C2 0.111(18) 0.16(4) 0.14(5) 0.01(3) 0.031(17) -0.07(2)
C29 0.12(3) 0.09(3) 0.12(3) 0.024(19) 0.07(3) 0.03(2)

loop_
_atom_type_symbol
_atom_type_description
_atom_type_scat_dispersion_real
_atom_type_scat_dispersion_imag
_atom_type_scat_source
C C 0.0033 0.0016 'International Tables Vol C Tables 4.2.6.8 and 6.1.1.4'
H H 0.0000 0.0000 'International Tables Vol C Tables 4.2.6.8 and 6.1.1.4'
N N 0.0061 0.0033 'International Tables Vol C Tables 4.2.6.8 and 6.1.1.4'
O O 0.0106 0.0060 'International Tables Vol C Tables 4.2.6.8 and 6.1.1.4'
S S 0.1246 0.1234 'International Tables Vol C Tables 4.2.6.8 and 6.1.1.4'
Cu Cu 0.3201 1.2651 'International Tables Vol C Tables 4.2.6.8 and 6.1.1.4'
I I -0.4742 1.8119 'International Tables Vol C Tables 4.2.6.8 and 6.1.1.4'

loop_
_geom_angle_atom_site_label_1
_geom_angle_atom_site_label_2
_geom_angle_atom_site_label_3
_geom_angle
_geom_angle_site_symmetry_1
_geom_angle_site_symmetry_3
Cu1 I1 Cu1 57.93(14) . 5_656
N3 Cu1 N1 115.5(8) . 8_455
N3 Cu1 Cu1 118.6(7) . 5_656
N1 Cu1 Cu1 125.8(5) 8_455 5_656
N3 Cu1 I1 105.1(6) . .
N1 Cu1 I1 106.7(5) 8_455 .
Cu1 Cu1 I1 61.09(13) 5_656 .
N3 Cu1 I1 101.7(6) . 5_656
N1 Cu1 I1 106.2(5) 8_455 5_656
Cu1 Cu1 I1 60.98(16) 5_656 5_656
I1 Cu1 I1 122.07(13) . 5_656
O1 S2 C2 105(2) . .
O1 S2 C29 109.8(16) . .
C2 S2 C29 99(2) . .
C7 O2 C6 119(2) . .
C25 N3 C26 117(2) . .
C25 N3 Cu1 120.2(19) . .
C26 N3 Cu1 121.1(14) . .
C16 N2 C15 117(2) . .
C21 C22 C19 119(2) . .
C21 C22 H22 120.3 . .
C19 C22 H22 120.3 . .
C15 C14 C13 120(3) . .
C15 C14 H14 119.9 . .
C13 C14 H14 119.9 . .
C26 C27 C23 121(3) . .
C26 C27 H27 119.6 . .
C23 C27 H27 119.6 . .
C20 N1 C21 115(2) . .
C20 N1 Cu1 124.2(17) . 8_556
C21 N1 Cu1 121.0(18) . 8_556
C22 C21 N1 127(2) . .
C22 C21 H21 116.6 . .
N1 C21 H21 116.6 . .
C14 C13 C28 117(2) . .
C14 C13 C10 119(3) . .
C28 C13 C10 124(2) . .
C27 C26 N3 122(2) . .
C27 C26 H26 118.9 . .
N3 C26 H26 118.9 . .
N2 C16 C28 123(3) . .
N2 C16 C19 116(2) . .
C28 C16 C19 120(2) . .
N3 C25 C24 122(3) . .
N3 C25 H25 119.0 . .
C24 C25 H25 119.0 . .
N2 C15 C14 122(2) . .
N2 C15 C23 115(2) . .
C14 C15 C23 122(3) . .
C16 C28 C13 120(2) . .
C16 C28 H28 120.2 . .
C13 C28 H28 120.2 . .
C8 C7 O2 115(3) . .
C8 C7 C12 121(2) . .
O2 C7 C12 124(2) . .
C8 C9 C10 121(2) . .
C8 C9 H9 119.6 . .
C10 C9 H9 119.6 . .
C7 C8 C9 119(3) . .
C7 C8 H8 120.5 . .
C9 C8 H8 120.5 . .
C9 C10 C11 119(2) . .
C9 C10 C13 121(2) . .
C11 C10 C13 119(2) . .
C25 C24 C23 122(2) . .
C25 C24 H24 119.2 . .
C23 C24 H24 119.2 . .
C20 C18 C19 126(3) . .
C20 C18 H18 116.8 . .
C19 C18 H18 116.8 . .
C12 C11 C10 118(3) . .
C12 C11 H11 121.0 . .
C10 C11 H11 121.0 . .
C18 C19 C22 112(3) . .
C18 C19 C16 126(2) . .
C22 C19 C16 122(2) . .
C27 C23 C24 116(2) . .
C27 C23 C15 123(3) . .
C24 C23 C15 121(2) . .
O2 C6 H6A 109.5 . .
O2 C6 H6B 109.5 . .
H6A C6 H6B 109.5 . .
O2 C6 H6C 109.5 . .
H6A C6 H6C 109.5 . .
H6B C6 H6C 109.5 . .
N1 C20 C18 120(2) . .
N1 C20 H20 119.8 . .
C18 C20 H20 119.8 . .
C7 C12 C11 121(2) . .
C7 C12 H12 119.4 . .
C11 C12 H12 119.4 . .
S2 C2 H2A 109.5 . .
S2 C2 H2B 109.5 . .
H2A C2 H2B 109.5 . .
S2 C2 H2C 109.5 . .
H2A C2 H2C 109.5 . .
H2B C2 H2C 109.5 . .
S2 C29 H29A 109.5 . .
S2 C29 H29B 109.5 . .
H29A C29 H29B 109.5 . .
S2 C29 H29C 109.5 . .
H29A C29 H29C 109.5 . .
H29B C29 H29C 109.5 . .

loop_
_geom_bond_atom_site_label_1
_geom_bond_atom_site_label_2
_geom_bond_distance
_geom_bond_site_symmetry_2
I1 Cu1 2.688(6) .
I1 Cu1 2.691(4) 5_656
Cu1 N3 2.013(18) .
Cu1 N1 2.05(2) 8_455
Cu1 Cu1 2.605(7) 5_656
Cu1 I1 2.691(4) 5_656
S2 O1 1.45(2) .
S2 C2 1.74(4) .
S2 C29 1.84(3) .
O2 C7 1.37(3) .
O2 C6 1.42(3) .
N3 C25 1.34(3) .
N3 C26 1.40(3) .
N2 C16 1.35(3) .
N2 C15 1.38(3) .
C22 C21 1.33(3) .
C22 C19 1.42(3) .
C22 H22 0.9300 .
C14 C15 1.39(3) .
C14 C13 1.40(3) .
C14 H14 0.9300 .
C27 C26 1.38(3) .
C27 C23 1.39(3) .
C27 H27 0.9300 .
N1 C20 1.33(3) .
N1 C21 1.38(3) .
N1 Cu1 2.05(2) 8_556
C21 H21 0.9300 .
C13 C28 1.41(3) .
C13 C10 1.51(3) .
C26 H26 0.9300 .
C16 C28 1.39(3) .
C16 C19 1.46(3) .
C25 C24 1.39(3) .
C25 H25 0.9300 .
C15 C23 1.48(3) .
C28 H28 0.9300 .
C7 C8 1.37(3) .
C7 C12 1.39(3) .
C9 C8 1.38(3) .
C9 C10 1.40(3) .
C9 H9 0.9300 .
C8 H8 0.9300 .
C10 C11 1.41(3) .
C24 C23 1.40(3) .
C24 H24 0.9300 .
C18 C20 1.35(3) .
C18 C19 1.40(3) .
C18 H18 0.9300 .
C11 C12 1.39(3) .
C11 H11 0.9300 .
C6 H6A 0.9600 .
C6 H6B 0.9600 .
C6 H6C 0.9600 .
C20 H20 0.9300 .
C12 H12 0.9300 .
C2 H2A 0.9600 .
C2 H2B 0.9600 .
C2 H2C 0.9600 .
C29 H29A 0.9600 .
C29 H29B 0.9600 .
C29 H29C 0.9600 .

loop_
_geom_torsion_atom_site_label_1
_geom_torsion_atom_site_label_2
_geom_torsion_atom_site_label_3
_geom_torsion_atom_site_label_4
_geom_torsion
_geom_torsion_site_symmetry_1
_geom_torsion_site_symmetry_4
Cu1 I1 Cu1 N3 114.7(7) 5_656 .
Cu1 I1 Cu1 N1 -122.2(5) 5_656 8_455
Cu1 I1 Cu1 I1 0.0 5_656 5_656
N1 Cu1 N3 C25 11(2) 8_455 .
Cu1 Cu1 N3 C25 -166.4(16) 5_656 .
I1 Cu1 N3 C25 128.6(17) . .
I1 Cu1 N3 C25 -103.3(18) 5_656 .
N1 Cu1 N3 C26 176.7(14) 8_455 .
Cu1 Cu1 N3 C26 -1.0(17) 5_656 .
I1 Cu1 N3 C26 -65.9(15) . .
I1 Cu1 N3 C26 62.2(15) 5_656 .
C19 C22 C21 N1 2(4) . .
C20 N1 C21 C22 1(3) . .
Cu1 N1 C21 C22 -177.4(18) 8_556 .
C15 C14 C13 C28 0(3) . .
C15 C14 C13 C10 177(2) . .
C23 C27 C26 N3 3(3) . .
C25 N3 C26 C27 -1(3) . .
Cu1 N3 C26 C27 -166.9(14) . .
C15 N2 C16 C28 7(3) . .
C15 N2 C16 C19 179.4(18) . .
C26 N3 C25 C24 1(3) . .
Cu1 N3 C25 C24 166.7(14) . .
C16 N2 C15 C14 -7(3) . .
C16 N2 C15 C23 -178.8(16) . .
C13 C14 C15 N2 4(3) . .
C13 C14 C15 C23 174.7(18) . .
N2 C16 C28 C13 -3(3) . .
C19 C16 C28 C13 -175.3(19) . .
C14 C13 C28 C16 -1(3) . .
C10 C13 C28 C16 -177(2) . .
C6 O2 C7 C8 171.5(19) . .
C6 O2 C7 C12 -11(4) . .
O2 C7 C8 C9 -177(2) . .
C12 C7 C8 C9 6(4) . .
C10 C9 C8 C7 -8(4) . .
C8 C9 C10 C11 4(4) . .
C8 C9 C10 C13 -173(2) . .
C14 C13 C10 C9 22(3) . .
C28 C13 C10 C9 -162(2) . .
C14 C13 C10 C11 -155(2) . .
C28 C13 C10 C11 22(3) . .
N3 C25 C24 C23 -2(3) . .
C9 C10 C11 C12 3(4) . .
C13 C10 C11 C12 180(3) . .
C20 C18 C19 C22 8(4) . .
C20 C18 C19 C16 -176(2) . .
C21 C22 C19 C18 -6(3) . .
C21 C22 C19 C16 178(2) . .
N2 C16 C19 C18 -3(3) . .
C28 C16 C19 C18 170(2) . .
N2 C16 C19 C22 172.5(18) . .
C28 C16 C19 C22 -15(3) . .
C26 C27 C23 C24 -4(3) . .
C26 C27 C23 C15 177.2(18) . .
C25 C24 C23 C27 4(3) . .
C25 C24 C23 C15 -177.5(18) . .
N2 C15 C23 C27 4(3) . .
C14 C15 C23 C27 -168(2) . .
N2 C15 C23 C24 -175.1(19) . .
C14 C15 C23 C24 13(3) . .
C21 N1 C20 C18 0(3) . .
Cu1 N1 C20 C18 179.1(17) 8_556 .
C19 C18 C20 N1 -6(4) . .
C8 C7 C12 C11 1(4) . .
O2 C7 C12 C11 -176(3) . .
C10 C11 C12 C7 -5(4) . .
